data_1575518
loop_
_publ_author_name
'Kohsaka, Yasuhiro'
'Yoshida, Taichi'
'Nishiie, Natsumi'

_publ_section_title
;
 Poly(bridged bicycle)s synthesized via cyclopolymerization of cyclic
 diacrylates
;
_journal_issue 36
_journal_name_full 'Polymer Chemistry'
_journal_page_first 4009
_journal_page_last 4012
_journal_paper_doi 10.1039/D5PY00631G
_journal_volume 16
_journal_year 2025
_chemical_formula_moiety 'C8 H10 O4'
_chemical_formula_sum 'C8 H8 O4'
_chemical_formula_weight 168.14
_chemical_properties_physical Heat-sensitive,Photo-sensitive
_space_group_crystal_system monoclinic
_space_group_IT_number 14
_space_group_name_Hall '-P 2yn'
_space_group_name_H-M_alt 'P 1 21/n 1'
_atom_sites_solution_hydrogens geom
_atom_sites_solution_primary dual
_audit_block_doi 10.5517/ccdc.csd.cc2ntfxv
_audit_creation_date 2023-12-11
_audit_creation_method
;
Olex2 1.5-ac6-012
(compiled 2023.08.24 svn.re1ec1418 for Rigaku Oxford Diffraction, GUI svn.r6817)
;
_audit_update_record
;
2025-06-25 deposited with the CCDC.	2025-08-15 downloaded from the CCDC.
;
_cell_angle_alpha 90
_cell_angle_beta 91.622(4)
_cell_angle_gamma 90
_cell_formula_units_Z 4
_cell_length_a 11.1668(5)
_cell_length_b 6.0924(3)
_cell_length_c 11.7374(6)
_cell_measurement_reflns_used 5202
_cell_measurement_temperature 97
_cell_measurement_theta_max 30.4040
_cell_measurement_theta_min 2.4740
_cell_volume 798.21(7)
_computing_cell_refinement 'CrysAlisPro 1.171.43.92a (Rigaku OD, 2023)'
_computing_data_collection 'CrysAlisPro 1.171.43.92a (Rigaku OD, 2023)'
_computing_data_reduction 'CrysAlisPro 1.171.43.92a (Rigaku OD, 2023)'
_computing_molecular_graphics 'Olex2 1.5-ac6-012 (Dolomanov et al., 2009)'
_computing_publication_material 'Olex2 1.5-ac6-012 (Dolomanov et al., 2009)'
_computing_structure_refinement 'SHELXL 2014/7 (Sheldrick, 2015)'
_computing_structure_solution 'SHELXT  (Sheldrick, 2015)'
_diffrn_ambient_temperature 97
_diffrn_detector 'Hybrid Pixel Array Detector'
_diffrn_detector_area_resol_mean 10.0000
_diffrn_measured_fraction_theta_full 0.994
_diffrn_measured_fraction_theta_max 0.995
_diffrn_measurement_details
;
List of Runs (angles in degrees, time in seconds):

  # Type    Start    End  Width  t~exp~   \w     \q     \k     \f   Frames
#--------------------------------------------------------------------------
  1  \w      9.00  57.00   0.50    7.48    --   20.00  54.00  90.00   96
  2  \w    -72.00 -47.00   0.50    7.48    --   20.00  54.00-150.00   50
  3  \w     -7.00  70.00   0.50    7.48    --   20.00  54.00-150.00  154
  4  \w    -74.00 110.00   0.50    7.48    --   20.00  54.00 -33.60  368
  5  \w    -74.00  42.00   0.50    7.48    --   20.00  54.00 -90.00  232
  6  \w     60.00 110.00   0.50    7.48    --   20.00  54.00 -90.00  100
  7  \w    -73.00 -11.00   0.50    7.48    --   20.00  54.00   0.00  124
  8  \w    -67.00 -35.00   0.50    7.48    --   20.00  54.00  90.00   64
;
_diffrn_measurement_device 'two-circle diffractometer'
_diffrn_measurement_device_type 'XtaLAB Mini II'
_diffrn_measurement_method '\w scans'
_diffrn_orient_matrix_type 'CrysAlisPro convention (1999,Acta A55,543-557)'
_diffrn_orient_matrix_UB_11 0.0421579000
_diffrn_orient_matrix_UB_12 -0.0803220000
_diffrn_orient_matrix_UB_13 0.0186187000
_diffrn_orient_matrix_UB_21 -0.0418052000
_diffrn_orient_matrix_UB_22 -0.0842378000
_diffrn_orient_matrix_UB_23 -0.0138173000
_diffrn_orient_matrix_UB_31 0.0224966000
_diffrn_orient_matrix_UB_32 -0.0059212000
_diffrn_orient_matrix_UB_33 -0.0558183000
_diffrn_radiation_monochromator graphite
_diffrn_radiation_probe x-ray
_diffrn_radiation_type 'Mo K\a'
_diffrn_radiation_wavelength 0.71073
_diffrn_reflns_av_R_equivalents 0.0243
_diffrn_reflns_av_unetI/netI 0.0182
_diffrn_reflns_Laue_measured_fraction_full 0.994
_diffrn_reflns_Laue_measured_fraction_max 0.995
_diffrn_reflns_limit_h_max 12
_diffrn_reflns_limit_h_min -13
_diffrn_reflns_limit_k_max 6
_diffrn_reflns_limit_k_min -7
_diffrn_reflns_limit_l_max 14
_diffrn_reflns_limit_l_min -14
_diffrn_reflns_number 5875
_diffrn_reflns_point_group_measured_fraction_full 0.994
_diffrn_reflns_point_group_measured_fraction_max 0.995
_diffrn_reflns_theta_full 25.242
_diffrn_reflns_theta_max 25.343
_diffrn_reflns_theta_min 3.473
_diffrn_source 'fine-focus sealed X-ray tube'
_diffrn_source_type 'Rigaku (Mo) X-ray Source'
_exptl_absorpt_coefficient_mu 0.114
_exptl_absorpt_correction_T_max 1.000
_exptl_absorpt_correction_T_min 0.603
_exptl_absorpt_correction_type gaussian
_exptl_absorpt_process_details
;
CrysAlisPro 1.171.43.92a (Rigaku Oxford Diffraction, 2023)
Numerical absorption correction based on gaussian integration over
a multifaceted crystal model
Empirical absorption correction using spherical harmonics,
implemented in SCALE3 ABSPACK scaling algorithm.
;
_exptl_crystal_colour 'clear light colourless'
_exptl_crystal_colour_lustre clear
_exptl_crystal_colour_modifier light
_exptl_crystal_colour_primary colourless
_exptl_crystal_density_diffrn 1.399
_exptl_crystal_description block
_exptl_crystal_F_000 352
_exptl_crystal_recrystallization_method 'Vapour deposition'
_exptl_crystal_size_max 0.913
_exptl_crystal_size_mid 0.665
_exptl_crystal_size_min 0.306
_refine_diff_density_max 0.327
_refine_diff_density_min -0.222
_refine_diff_density_rms 0.049
_refine_ls_extinction_coef 0.023(3)
_refine_ls_extinction_expression Fc^*^=kFc[1+0.001xFc^2^\l^3^/sin(2\q)]^-1/4^
_refine_ls_extinction_method 'SHELXL-2014/7 (Sheldrick 2014'
_refine_ls_goodness_of_fit_ref 1.079
_refine_ls_hydrogen_treatment constr
_refine_ls_matrix_type full
_refine_ls_number_parameters 112
_refine_ls_number_reflns 1454
_refine_ls_number_restraints 0
_refine_ls_restrained_S_all 1.079
_refine_ls_R_factor_all 0.0329
_refine_ls_R_factor_gt 0.0312
_refine_ls_shift/su_max 0.000
_refine_ls_shift/su_mean 0.000
_refine_ls_structure_factor_coef Fsqd
_refine_ls_weighting_details 'w=1/[\s^2^(Fo^2^)+(0.0390P)^2^+0.3016P] where P=(Fo^2^+2Fc^2^)/3'
_refine_ls_weighting_scheme calc
_refine_ls_wR_factor_gt 0.0763
_refine_ls_wR_factor_ref 0.0775
_reflns_Friedel_coverage 0.000
_reflns_number_gt 1366
_reflns_number_total 1454
_reflns_threshold_expression 'I > 2\s(I)'
_cod_data_source_file d5py00631g2.cif
_cod_data_source_block 20231211_auto
_cod_depositor_comments 'Adding full bibliography for 1575518--1575520.cif.'
_cod_database_code 1575518
_shelx_shelxl_version_number 2014/7
_chemical_oxdiff_formula 'C H O'
_shelx_space_group_comment
;
The symmetry employed for this shelxl refinement is uniquely defined
by the following loop, which should always be used as a source of
symmetry information in preference to the above space-group names.
They are only intended as comments.
;
_olex2_refinement_description
;
1. Fixed Uiso
 At 1.2 times of:
  All C(H,H) groups
 At 1.5 times of:
  All C(H,H,H) groups
2.a Secondary CH2 refined with riding coordinates:
 C6(H6A,H6B)
2.b X=CH2 refined with riding coordinates:
 C12(H12A,H12B)
2.c Idealised Me refined as rotating group:
 C10(H10A,H10B,H10C), C11(H11A,H11B,H11C)
;
_olex2_submission_special_instructions 'No special instructions were received'
_oxdiff_exptl_absorpt_empirical_details
;
Empirical correction (ABSPACK) includes:
- Absorption correction using spherical harmonics
- Frame scaling
;
_oxdiff_exptl_absorpt_empirical_full_max 1.697
_oxdiff_exptl_absorpt_empirical_full_min 0.650

loop_
_space_group_symop_operation_xyz
'x, y, z'
'-x+1/2, y+1/2, -z+1/2'
'-x, -y, -z'
'x-1/2, -y-1/2, z-1/2'

loop_
_atom_site_label
_atom_site_type_symbol
_atom_site_fract_x
_atom_site_fract_y
_atom_site_fract_z
_atom_site_U_iso_or_equiv
_atom_site_adp_type
_atom_site_occupancy
_atom_site_site_symmetry_order
_atom_site_calc_flag
_atom_site_refinement_flags_posn
_atom_site_refinement_flags_adp
_atom_site_refinement_flags_occupancy
_atom_site_disorder_assembly
_atom_site_disorder_group
O7 O 0.66848(7) 0.60062(13) 0.60943(7) 0.0155(2) Uani 1 1 d . . . . .
O3 O 0.33054(7) 0.26291(13) 0.60182(6) 0.0148(2) Uani 1 1 d . . . . .
O9 O 0.40194(7) 0.60835(13) 0.61282(7) 0.0186(2) Uani 1 1 d . . . . .
O8 O 0.82271(7) 0.36822(14) 0.58312(7) 0.0209(2) Uani 1 1 d . . . . .
C4 C 0.41639(10) 0.41313(19) 0.62370(9) 0.0139(3) Uani 1 1 d . . . . .
C2 C 0.21670(10) 0.34336(19) 0.55417(10) 0.0153(3) Uani 1 1 d . . . . .
C5 C 0.53168(10) 0.31156(19) 0.66212(9) 0.0149(3) Uani 1 1 d . . . . .
C1 C 0.76068(10) 0.51895(18) 0.55218(9) 0.0143(3) Uani 1 1 d . . . . .
C6 C 0.62593(10) 0.4703(2) 0.70393(10) 0.0172(3) Uani 1 1 d . . . . .
H6A H 0.5928 0.5663 0.7609 0.021 Uiso 1 1 calc R U . . .
H6B H 0.6924 0.3903 0.7391 0.021 Uiso 1 1 calc R U . . .
C10 C 0.15007(11) 0.1351(2) 0.51910(11) 0.0207(3) Uani 1 1 d . . . . .
H10A H 0.1982 0.0513 0.4684 0.031 Uiso 1 1 calc R U . . .
H10B H 0.0757 0.1733 0.4812 0.031 Uiso 1 1 calc R U . . .
H10C H 0.1343 0.0493 0.5856 0.031 Uiso 1 1 calc R U . . .
C11 C 0.14838(11) 0.4718(2) 0.64158(11) 0.0215(3) Uani 1 1 d . . . . .
H11A H 0.1447 0.3883 0.7107 0.032 Uiso 1 1 calc R U . . .
H11B H 0.0686 0.5001 0.6126 0.032 Uiso 1 1 calc R U . . .
H11C H 0.1885 0.6085 0.6568 0.032 Uiso 1 1 calc R U . . .
C12 C 0.55122(11) 0.0978(2) 0.65517(10) 0.0198(3) Uani 1 1 d . . . . .
H12A H 0.4917 0.0057 0.6255 0.024 Uiso 1 1 calc R U . . .
H12B H 0.6244 0.0398 0.6800 0.024 Uiso 1 1 calc R U . . .

loop_
_atom_site_aniso_label
_atom_site_aniso_U_11
_atom_site_aniso_U_22
_atom_site_aniso_U_33
_atom_site_aniso_U_23
_atom_site_aniso_U_13
_atom_site_aniso_U_12
O7 0.0149(4) 0.0168(4) 0.0149(4) 0.0011(3) 0.0013(3) -0.0016(3)
O3 0.0124(4) 0.0152(4) 0.0168(4) 0.0016(3) -0.0022(3) -0.0015(3)
O9 0.0184(4) 0.0152(5) 0.0221(5) -0.0012(3) -0.0018(3) -0.0011(3)
O8 0.0194(5) 0.0211(5) 0.0220(5) 0.0032(4) -0.0019(3) 0.0041(4)
C4 0.0148(6) 0.0173(6) 0.0096(5) -0.0004(4) 0.0014(4) -0.0023(4)
C2 0.0112(5) 0.0181(6) 0.0166(6) 0.0012(5) -0.0016(4) -0.0002(4)
C5 0.0143(5) 0.0207(6) 0.0097(5) 0.0029(4) 0.0009(4) -0.0017(5)
C1 0.0122(5) 0.0150(6) 0.0155(6) -0.0026(4) -0.0033(4) -0.0031(4)
C6 0.0169(6) 0.0228(6) 0.0118(5) 0.0029(5) -0.0007(4) -0.0035(5)
C10 0.0173(6) 0.0212(6) 0.0235(6) 0.0012(5) -0.0018(5) -0.0061(5)
C11 0.0177(6) 0.0273(7) 0.0196(6) -0.0002(5) 0.0029(5) 0.0022(5)
C12 0.0152(6) 0.0222(7) 0.0218(6) 0.0036(5) -0.0004(5) 0.0003(5)

loop_
_atom_type_symbol
_atom_type_description
_atom_type_scat_dispersion_real
_atom_type_scat_dispersion_imag
_atom_type_scat_source
C C 0.0033 0.0016 'International Tables Vol C Tables 4.2.6.8 and 6.1.1.4'
H H 0.0000 0.0000 'International Tables Vol C Tables 4.2.6.8 and 6.1.1.4'
O O 0.0106 0.0060 'International Tables Vol C Tables 4.2.6.8 and 6.1.1.4'

loop_
_exptl_crystal_face_index_h
_exptl_crystal_face_index_k
_exptl_crystal_face_index_l
_exptl_crystal_face_perp_dist
5 -1 -16 0.3748
11 3 -11 0.3968
5 5 11 0.1666
-11 -6 -1 0.3650
11 -1 -12 0.2920
11 -1 11 0.0576
-15 1 3 0.2297
-13 1 -8 0.1789
4 7 -9 0.4514
-2 -8 3 0.4522
-2 8 6 0.2618
-11 6 0 0.2195

loop_
_geom_angle_atom_site_label_1
_geom_angle_atom_site_label_2
_geom_angle_atom_site_label_3
_geom_angle
_geom_angle_site_symmetry_1
_geom_angle_site_symmetry_3
_geom_angle_publ_flag
C1 O7 C6 116.84(9) . . ?
C4 O3 C2 116.95(9) . . ?
O3 C4 C5 112.41(10) . . ?
O9 C4 O3 123.93(10) . . ?
O9 C4 C5 123.67(10) . . ?
O3 C2 C1 109.55(8) . 3_666 ?
O3 C2 C10 103.74(9) . . ?
O3 C2 C11 111.36(9) . . ?
C10 C2 C1 109.09(9) . 3_666 ?
C11 C2 C1 111.55(10) . 3_666 ?
C11 C2 C10 111.26(10) . . ?
C4 C5 C6 115.09(10) . . ?
C12 C5 C4 122.25(11) . . ?
C12 C5 C6 122.60(11) . . ?
O7 C1 C2 110.61(9) . 3_666 ?
O8 C1 O7 125.23(10) . . ?
O8 C1 C2 123.98(10) . 3_666 ?
O7 C6 C5 110.08(9) . . ?
O7 C6 H6A 109.6 . . ?
O7 C6 H6B 109.6 . . ?
C5 C6 H6A 109.6 . . ?
C5 C6 H6B 109.6 . . ?
H6A C6 H6B 108.2 . . ?
C2 C10 H10A 109.5 . . ?
C2 C10 H10B 109.5 . . ?
C2 C10 H10C 109.5 . . ?
H10A C10 H10B 109.5 . . ?
H10A C10 H10C 109.5 . . ?
H10B C10 H10C 109.5 . . ?
C2 C11 H11A 109.5 . . ?
C2 C11 H11B 109.5 . . ?
C2 C11 H11C 109.5 . . ?
H11A C11 H11B 109.5 . . ?
H11A C11 H11C 109.5 . . ?
H11B C11 H11C 109.5 . . ?
C5 C12 H12A 120.0 . . ?
C5 C12 H12B 120.0 . . ?
H12A C12 H12B 120.0 . . ?

loop_
_geom_bond_atom_site_label_1
_geom_bond_atom_site_label_2
_geom_bond_distance
_geom_bond_site_symmetry_2
_geom_bond_publ_flag
O7 C1 1.3411(14) . ?
O7 C6 1.4548(14) . ?
O3 C4 1.3448(14) . ?
O3 C2 1.4591(13) . ?
O9 C4 1.2066(14) . ?
O8 C1 1.2004(14) . ?
C4 C5 1.4869(15) . ?
C2 C1 1.5308(15) 3_666 ?
C2 C10 1.5218(16) . ?
C2 C11 1.5137(16) . ?
C5 C6 1.5014(16) . ?
C5 C12 1.3232(17) . ?
C1 C2 1.5308(15) 3_666 ?
C6 H6A 0.9700 . ?
C6 H6B 0.9700 . ?
C10 H10A 0.9600 . ?
C10 H10B 0.9600 . ?
C10 H10C 0.9600 . ?
C11 H11A 0.9600 . ?
C11 H11B 0.9600 . ?
C11 H11C 0.9600 . ?
C12 H12A 0.9300 . ?
C12 H12B 0.9300 . ?

loop_
_exptl_oxdiff_crystal_face_indexfrac_h
_exptl_oxdiff_crystal_face_indexfrac_k
_exptl_oxdiff_crystal_face_indexfrac_l
_exptl_oxdiff_crystal_face_x
_exptl_oxdiff_crystal_face_y
_exptl_oxdiff_crystal_face_z
4.9122 -1.0678 -15.7289 0.0000 0.1019 0.9948
10.5349 2.9237 -11.2408 -0.0000 -0.5314 0.8471
5.2807 5.4177 11.4152 -0.0000 -0.8349 -0.5505
-11.0790 -6.0578 -1.0477 0.0000 0.9879 -0.1549
10.6585 -0.8101 -12.3968 0.2836 -0.2060 0.9365
11.1455 -0.8964 11.2406 0.7512 -0.5457 -0.3714
-15.3371 1.1950 3.4639 -0.6781 0.4926 -0.5455
-13.4467 1.0701 -7.9809 -0.8014 0.5823 0.1366
3.8316 6.9836 -8.8383 -0.5640 -0.6263 0.5382
-1.6830 -8.3812 3.1167 0.6603 0.7333 -0.1622
-1.9004 7.9359 6.0256 -0.6054 -0.6723 -0.4261
-10.5077 6.3943 0.0743 -0.9552 -0.1004 -0.2784
